data_1514694
loop_
_publ_author_name
'Eitel, Simon H.'
'Jautze, Sascha'
'Frey, Wolfgang'
'Peters, Ren\'e'

_publ_section_title
;
 Asymmetric Michael additions of \a-cyanoacetates by soft Lewis acid/hard
 Br\/onsted acid catalysis: stereodivergency with bi- vs. monometallic
 catalysts
;
_journal_issue 5
_journal_name_full 'Chemical Science'
_journal_page_first 2218
_journal_paper_doi 10.1039/c3sc50419k
_journal_volume 4
_journal_year 2013
_chemical_absolute_configuration rd
_chemical_formula_moiety 'C19 H22 Br N O4'
_chemical_formula_sum 'C19 H22 Br N O4'
_chemical_formula_weight 408.29
_chemical_name_systematic
;
(R)-tert-Butyl-2-(4-bromophenyl)-2-cyano-2-((R)-2-oxooxepan-4-yl)acetate
;
_space_group_IT_number 5
_symmetry_cell_setting monoclinic
_symmetry_space_group_name_Hall 'C 2y'
_symmetry_space_group_name_H-M 'C 1 2 1'
_atom_sites_solution_hydrogens geom
_atom_sites_solution_primary direct
_atom_sites_solution_secondary difmap
_audit_creation_method SHELXL-97
_cell_angle_alpha 90.00
_cell_angle_beta 101.161(17)
_cell_angle_gamma 90.00
_cell_formula_units_Z 4
_cell_length_a 28.468(5)
_cell_length_b 6.5087(19)
_cell_length_c 10.903(2)
_cell_measurement_reflns_used 48
_cell_measurement_temperature 293(2)
_cell_measurement_theta_max 13
_cell_measurement_theta_min 10
_cell_volume 1982.0(8)
_computing_cell_refinement 'Siemens P3/PC Data Collection System'
_computing_data_collection 'Siemens P3/PC Data Collection System'
_computing_data_reduction 'SHELXTL-plus, XDISK (Sheldrick, 1991)'
_computing_molecular_graphics 'SHELXTL-plus, XP (Sheldrick, 1991)'
_computing_structure_refinement 'SHELXL-97 (Sheldrick, 1997)'
_computing_structure_solution 'SHELXS-97 (Sheldrick, 1990)'
_diffrn_ambient_temperature 293(2)
_diffrn_measured_fraction_theta_full 1.000
_diffrn_measured_fraction_theta_max 1.000
_diffrn_measurement_device_type 'Nicolet P3'
_diffrn_measurement_method Wyckoff-Scan
_diffrn_radiation_monochromator graphite
_diffrn_radiation_source 'fine-focus sealed tube'
_diffrn_radiation_type MoK\a
_diffrn_radiation_wavelength 0.71073
_diffrn_reflns_av_R_equivalents 0.0449
_diffrn_reflns_av_sigmaI/netI 0.0525
_diffrn_reflns_limit_h_max 34
_diffrn_reflns_limit_h_min 0
_diffrn_reflns_limit_k_max 8
_diffrn_reflns_limit_k_min -8
_diffrn_reflns_limit_l_max 13
_diffrn_reflns_limit_l_min -13
_diffrn_reflns_number 3966
_diffrn_reflns_theta_full 26.00
_diffrn_reflns_theta_max 26.00
_diffrn_reflns_theta_min 1.90
_diffrn_standards_decay_% 3
_diffrn_standards_interval_count 50
_diffrn_standards_number 3
_exptl_absorpt_coefficient_mu 2.095
_exptl_absorpt_correction_T_max 0.871
_exptl_absorpt_correction_T_min 0.714
_exptl_absorpt_correction_type psi-scan
_exptl_absorpt_process_details 'North et al., 1968'
_exptl_crystal_colour colourless
_exptl_crystal_density_diffrn 1.368
_exptl_crystal_density_method 'not measured'
_exptl_crystal_description needle
_exptl_crystal_F_000 840
_exptl_crystal_size_max 0.9
_exptl_crystal_size_mid 0.1
_exptl_crystal_size_min 0.07
_refine_diff_density_max 0.443
_refine_diff_density_min -0.449
_refine_diff_density_rms 0.065
_refine_ls_abs_structure_details 'Flack H D (1983), Acta Cryst. A39, 876-881'
_refine_ls_abs_structure_Flack 0.003(19)
_refine_ls_extinction_coef 0.0015(5)
_refine_ls_extinction_expression Fc^*^=kFc[1+0.001xFc^2^\l^3^/sin(2\q)]^-1/4^
_refine_ls_extinction_method SHELXL
_refine_ls_goodness_of_fit_ref 1.069
_refine_ls_hydrogen_treatment constr
_refine_ls_matrix_type full
_refine_ls_number_parameters 230
_refine_ls_number_reflns 3888
_refine_ls_number_restraints 1
_refine_ls_restrained_S_all 1.069
_refine_ls_R_factor_all 0.0986
_refine_ls_R_factor_gt 0.0667
_refine_ls_shift/su_max 0.001
_refine_ls_shift/su_mean 0.000
_refine_ls_structure_factor_coef Fsqd
_refine_ls_weighting_details 'calc w=1/[\s^2^(Fo^2^)+(0.0611P)^2^+4.9898P] where P=(Fo^2^+2Fc^2^)/3'
_refine_ls_weighting_scheme calc
_refine_ls_wR_factor_gt 0.1444
_refine_ls_wR_factor_ref 0.1602
_reflns_number_gt 2893
_reflns_number_total 3888
_reflns_threshold_expression >2sigma(I)
_cod_data_source_file c3sc50419k.txt
_cod_data_source_block s1731rm
_cod_depositor_comments
;
The following automatic conversions were performed:

'_exptl_absorpt_correction_type' value 'PSI-Scan' changed to
'psi-scan' according to
/usr/data/users/saulius/automatic-downloads/retrospective/RSC/lib/dictionaries/cif_core.dic
dictionary named 'cif_core.dic' version 2.4.2 from 2011-04-26.

Automatic conversion script
Id: cif_fix_values 2281 2013-09-26 08:29:07Z andrius 
;
_cod_original_sg_symbol_H-M 'C 2'
_cod_database_code 1514694

loop_
_symmetry_equiv_pos_as_xyz
'x, y, z'
'-x, y, -z'
'x+1/2, y+1/2, z'
'-x+1/2, y+1/2, -z'

loop_
_atom_site_label
_atom_site_type_symbol
_atom_site_fract_x
_atom_site_fract_y
_atom_site_fract_z
_atom_site_U_iso_or_equiv
_atom_site_adp_type
_atom_site_occupancy
_atom_site_symmetry_multiplicity
_atom_site_calc_flag
_atom_site_refinement_flags
Br1 Br 0.91488(3) 0.62505(18) 0.85605(6) 0.0811(3) Uani 1 1 d .
O1 O 0.91565(19) -0.1869(8) 0.3642(5) 0.0720(15) Uani 1 1 d .
C1 C 0.8554(2) 0.0542(9) 0.3983(5) 0.0404(13) Uani 1 1 d .
N1 N 0.8101(2) -0.2705(10) 0.4519(6) 0.0677(17) Uani 1 1 d .
O2 O 0.91656(12) 0.1299(9) 0.2874(3) 0.0456(8) Uani 1 1 d .
C2 C 0.8310(2) -0.1329(10) 0.4313(6) 0.0473(15) Uani 1 1 d .
O3 O 0.8178(2) 0.1924(9) -0.0161(4) 0.0787(19) Uani 1 1 d .
C3 C 0.8999(2) -0.0193(10) 0.3479(5) 0.0407(13) Uani 1 1 d .
C4 C 0.8194(2) 0.1689(10) 0.2936(5) 0.0425(14) Uani 1 1 d .
H4 H 0.8349 0.2952 0.2724 0.051 Uiso 1 1 calc R
O4 O 0.7493(2) 0.2465(9) 0.0371(5) 0.0718(15) Uani 1 1 d .
C5 C 0.8075(2) 0.0344(10) 0.1742(5) 0.0488(15) Uani 1 1 d .
H5A H 0.8355 -0.0458 0.1664 0.059 Uiso 1 1 calc R
H5B H 0.7820 -0.0606 0.1826 0.059 Uiso 1 1 calc R
C6 C 0.7924(3) 0.1582(13) 0.0592(6) 0.0592(18) Uani 1 1 d .
C7 C 0.7180(3) 0.2243(14) 0.1261(8) 0.075(2) Uani 1 1 d .
H7A H 0.7148 0.0797 0.1445 0.090 Uiso 1 1 calc R
H7B H 0.6865 0.2762 0.0894 0.090 Uiso 1 1 calc R
C8 C 0.7367(3) 0.3380(15) 0.2457(8) 0.076(2) Uani 1 1 d .
H8A H 0.7097 0.3707 0.2846 0.092 Uiso 1 1 calc R
H8B H 0.7502 0.4671 0.2246 0.092 Uiso 1 1 calc R
C9 C 0.7743(3) 0.2290(12) 0.3423(7) 0.0593(18) Uani 1 1 d .
H9A H 0.7602 0.1059 0.3700 0.071 Uiso 1 1 calc R
H9B H 0.7834 0.3182 0.4143 0.071 Uiso 1 1 calc R
C10 C 0.8714(2) 0.1912(9) 0.5137(5) 0.0424(15) Uani 1 1 d .
C11 C 0.8626(2) 0.1372(16) 0.6299(5) 0.0622(18) Uani 1 1 d .
H11 H 0.8478 0.0125 0.6396 0.075 Uiso 1 1 calc R
C12 C 0.8755(3) 0.2656(14) 0.7319(6) 0.069(2) Uani 1 1 d .
H12 H 0.8688 0.2294 0.8093 0.083 Uiso 1 1 calc R
C13 C 0.8978(2) 0.4440(11) 0.7176(5) 0.0520(17) Uani 1 1 d .
C14 C 0.9079(3) 0.5014(11) 0.6049(6) 0.0532(16) Uani 1 1 d .
H14 H 0.9235 0.6249 0.5971 0.064 Uiso 1 1 calc R
C15 C 0.8948(2) 0.3732(10) 0.5026(5) 0.0458(15) Uani 1 1 d .
H15 H 0.9018 0.4106 0.4258 0.055 Uiso 1 1 calc R
C16 C 0.9580(2) 0.1044(16) 0.2252(5) 0.0575(17) Uani 1 1 d .
C17 C 0.9634(4) 0.3162(18) 0.1756(9) 0.094(3) Uani 1 1 d .
H17A H 0.9336 0.3588 0.1248 0.142 Uiso 1 1 calc R
H17B H 0.9878 0.3154 0.1260 0.142 Uiso 1 1 calc R
H17C H 0.9722 0.4101 0.2441 0.142 Uiso 1 1 calc R
C18 C 1.0019(3) 0.0429(19) 0.3196(8) 0.097(4) Uani 1 1 d .
H18A H 1.0285 0.0262 0.2782 0.146 Uiso 1 1 calc R
H18B H 0.9959 -0.0845 0.3582 0.146 Uiso 1 1 calc R
H18C H 1.0092 0.1477 0.3823 0.146 Uiso 1 1 calc R
C19 C 0.9446(3) -0.0480(18) 0.1200(8) 0.088(3) Uani 1 1 d .
H19A H 0.9149 -0.0076 0.0680 0.133 Uiso 1 1 calc R
H19B H 0.9412 -0.1820 0.1541 0.133 Uiso 1 1 calc R
H19C H 0.9692 -0.0516 0.0710 0.133 Uiso 1 1 calc R

loop_
_atom_site_aniso_label
_atom_site_aniso_U_11
_atom_site_aniso_U_22
_atom_site_aniso_U_33
_atom_site_aniso_U_23
_atom_site_aniso_U_13
_atom_site_aniso_U_12
Br1 0.0879(6) 0.1067(7) 0.0469(3) -0.0266(5) 0.0087(3) -0.0014(6)
O1 0.065(3) 0.060(3) 0.100(4) 0.025(3) 0.040(3) 0.023(3)
C1 0.037(3) 0.045(4) 0.041(3) 0.002(2) 0.012(2) 0.005(3)
N1 0.062(4) 0.059(4) 0.083(4) 0.005(3) 0.019(3) -0.007(3)
O2 0.043(2) 0.051(2) 0.0471(18) 0.002(2) 0.0190(15) 0.001(3)
C2 0.041(3) 0.048(4) 0.055(3) 0.000(3) 0.013(3) 0.000(3)
O3 0.082(4) 0.108(6) 0.048(2) 0.003(3) 0.016(3) -0.014(3)
C3 0.038(3) 0.046(4) 0.040(3) 0.003(2) 0.011(2) 0.000(3)
C4 0.037(3) 0.048(4) 0.043(3) -0.005(2) 0.007(2) 0.008(3)
O4 0.071(4) 0.080(4) 0.058(3) 0.014(3) -0.002(3) 0.007(3)
C5 0.043(3) 0.055(4) 0.045(3) -0.003(3) 0.002(3) 0.005(3)
C6 0.058(4) 0.066(5) 0.050(3) 0.002(3) 0.000(3) -0.004(4)
C7 0.045(4) 0.091(6) 0.081(5) 0.011(4) -0.006(4) 0.007(4)
C8 0.049(4) 0.092(6) 0.087(6) 0.008(5) 0.011(4) 0.035(4)
C9 0.051(4) 0.072(5) 0.059(4) 0.002(3) 0.019(3) 0.013(4)
C10 0.041(3) 0.051(4) 0.037(3) 0.005(2) 0.012(2) 0.003(3)
C11 0.069(4) 0.077(5) 0.044(3) 0.004(4) 0.020(3) -0.028(5)
C12 0.077(5) 0.095(6) 0.040(3) -0.004(3) 0.025(3) -0.025(5)
C13 0.050(4) 0.069(5) 0.038(3) -0.011(3) 0.011(3) 0.000(3)
C14 0.060(4) 0.054(4) 0.047(3) 0.002(3) 0.013(3) 0.001(3)
C15 0.059(4) 0.047(4) 0.032(3) 0.002(2) 0.010(3) 0.009(3)
C16 0.046(3) 0.083(5) 0.048(3) -0.002(4) 0.021(2) 0.000(4)
C17 0.090(8) 0.121(9) 0.084(6) 0.013(6) 0.045(6) -0.022(7)
C18 0.043(4) 0.170(13) 0.080(5) 0.007(6) 0.015(4) -0.002(5)
C19 0.076(6) 0.136(9) 0.058(5) -0.037(5) 0.026(4) 0.004(6)

loop_
_atom_type_symbol
_atom_type_description
_atom_type_scat_dispersion_real
_atom_type_scat_dispersion_imag
_atom_type_scat_source
C C 0.0033 0.0016 'International Tables Vol C Tables 4.2.6.8 and 6.1.1.4'
H H 0.0000 0.0000 'International Tables Vol C Tables 4.2.6.8 and 6.1.1.4'
N N 0.0061 0.0033 'International Tables Vol C Tables 4.2.6.8 and 6.1.1.4'
O O 0.0106 0.0060 'International Tables Vol C Tables 4.2.6.8 and 6.1.1.4'
Br Br -0.2901 2.4595 'International Tables Vol C Tables 4.2.6.8 and 6.1.1.4'

loop_
_geom_angle_atom_site_label_1
_geom_angle_atom_site_label_2
_geom_angle_atom_site_label_3
_geom_angle
C2 C1 C10 110.9(5)
C2 C1 C3 106.7(5)
C10 C1 C3 109.6(5)
C2 C1 C4 107.2(5)
C10 C1 C4 111.6(4)
C3 C1 C4 110.7(4)
C3 O2 C16 123.0(6)
N1 C2 C1 175.9(7)
O1 C3 O2 126.6(6)
O1 C3 C1 123.0(6)
O2 C3 C1 110.4(5)
C9 C4 C5 111.9(5)
C9 C4 C1 110.1(5)
C5 C4 C1 110.4(5)
C9 C4 H4 108.1
C5 C4 H4 108.1
C1 C4 H4 108.1
C6 O4 C7 120.0(6)
C6 C5 C4 112.5(6)
C6 C5 H5A 109.1
C4 C5 H5A 109.1
C6 C5 H5B 109.1
C4 C5 H5B 109.1
H5A C5 H5B 107.8
O3 C6 O4 116.4(7)
O3 C6 C5 123.9(7)
O4 C6 C5 119.6(6)
O4 C7 C8 111.8(7)
O4 C7 H7A 109.3
C8 C7 H7A 109.3
O4 C7 H7B 109.3
C8 C7 H7B 109.3
H7A C7 H7B 107.9
C7 C8 C9 117.0(7)
C7 C8 H8A 108.1
C9 C8 H8A 108.1
C7 C8 H8B 108.1
C9 C8 H8B 108.1
H8A C8 H8B 107.3
C8 C9 C4 113.8(6)
C8 C9 H9A 108.8
C4 C9 H9A 108.8
C8 C9 H9B 108.8
C4 C9 H9B 108.8
H9A C9 H9B 107.7
C15 C10 C11 118.4(6)
C15 C10 C1 120.0(5)
C11 C10 C1 121.7(6)
C12 C11 C10 121.1(8)
C12 C11 H11 119.4
C10 C11 H11 119.4
C13 C12 C11 119.0(6)
C13 C12 H12 120.5
C11 C12 H12 120.5
C12 C13 C14 121.8(6)
C12 C13 Br1 119.7(5)
C14 C13 Br1 118.5(6)
C13 C14 C15 119.2(6)
C13 C14 H14 120.4
C15 C14 H14 120.4
C10 C15 C14 120.5(6)
C10 C15 H15 119.7
C14 C15 H15 119.7
O2 C16 C17 102.0(7)
O2 C16 C19 108.3(6)
C17 C16 C19 111.0(7)
O2 C16 C18 110.2(5)
C17 C16 C18 111.2(8)
C19 C16 C18 113.5(9)
C16 C17 H17A 109.5
C16 C17 H17B 109.5
H17A C17 H17B 109.5
C16 C17 H17C 109.5
H17A C17 H17C 109.5
H17B C17 H17C 109.5
C16 C18 H18A 109.5
C16 C18 H18B 109.5
H18A C18 H18B 109.5
C16 C18 H18C 109.5
H18A C18 H18C 109.5
H18B C18 H18C 109.5
C16 C19 H19A 109.5
C16 C19 H19B 109.5
H19A C19 H19B 109.5
C16 C19 H19C 109.5
H19A C19 H19C 109.5
H19B C19 H19C 109.5

loop_
_geom_bond_atom_site_label_1
_geom_bond_atom_site_label_2
_geom_bond_distance
Br1 C13 1.903(6)
O1 C3 1.180(8)
C1 C2 1.482(9)
C1 C10 1.537(8)
C1 C3 1.551(8)
C1 C4 1.567(7)
N1 C2 1.122(8)
O2 C3 1.313(7)
O2 C16 1.481(6)
O3 C6 1.215(8)
C4 C9 1.533(8)
C4 C5 1.551(8)
C4 H4 0.9800
O4 C6 1.333(9)
O4 C7 1.447(9)
C5 C6 1.482(9)
C5 H5A 0.9700
C5 H5B 0.9700
C7 C8 1.504(11)
C7 H7A 0.9700
C7 H7B 0.9700
C8 C9 1.524(10)
C8 H8A 0.9700
C8 H8B 0.9700
C9 H9A 0.9700
C9 H9B 0.9700
C10 C15 1.375(8)
C10 C11 1.384(7)
C11 C12 1.383(10)
C11 H11 0.9300
C12 C13 1.347(10)
C12 H12 0.9300
C13 C14 1.367(8)
C14 C15 1.385(8)
C14 H14 0.9300
C15 H15 0.9300
C16 C17 1.499(14)
C16 C19 1.509(12)
C16 C18 1.510(10)
C17 H17A 0.9600
C17 H17B 0.9600
C17 H17C 0.9600
C18 H18A 0.9600
C18 H18B 0.9600
C18 H18C 0.9600
C19 H19A 0.9600
C19 H19B 0.9600
C19 H19C 0.9600

loop_
_geom_torsion_atom_site_label_1
_geom_torsion_atom_site_label_2
_geom_torsion_atom_site_label_3
_geom_torsion_atom_site_label_4
_geom_torsion
C10 C1 C2 N1 115(10)
C3 C1 C2 N1 -126(10)
C4 C1 C2 N1 -7(10)
C16 O2 C3 O1 2.3(10)
C16 O2 C3 C1 -178.1(5)
C2 C1 C3 O1 -16.5(8)
C10 C1 C3 O1 103.7(7)
C4 C1 C3 O1 -132.8(7)
C2 C1 C3 O2 163.8(5)
C10 C1 C3 O2 -76.0(5)
C4 C1 C3 O2 47.5(6)
C2 C1 C4 C9 60.5(6)
C10 C1 C4 C9 -61.1(7)
C3 C1 C4 C9 176.5(5)
C2 C1 C4 C5 -63.4(6)
C10 C1 C4 C5 175.0(5)
C3 C1 C4 C5 52.6(6)
C9 C4 C5 C6 82.4(7)
C1 C4 C5 C6 -154.7(5)
C7 O4 C6 O3 -176.2(7)
C7 O4 C6 C5 1.1(11)
C4 C5 C6 O3 104.2(8)
C4 C5 C6 O4 -72.9(8)
C6 O4 C7 C8 68.9(9)
O4 C7 C8 C9 -83.1(9)
C7 C8 C9 C4 58.3(10)
C5 C4 C9 C8 -55.8(8)
C1 C4 C9 C8 -178.9(6)
C2 C1 C10 C15 -179.8(6)
C3 C1 C10 C15 62.7(7)
C4 C1 C10 C15 -60.3(7)
C2 C1 C10 C11 -0.3(8)
C3 C1 C10 C11 -117.9(7)
C4 C1 C10 C11 119.2(7)
C15 C10 C11 C12 2.1(11)
C1 C10 C11 C12 -177.3(7)
C10 C11 C12 C13 -1.4(13)
C11 C12 C13 C14 0.1(13)
C11 C12 C13 Br1 179.1(6)
C12 C13 C14 C15 0.3(11)
Br1 C13 C14 C15 -178.6(5)
C11 C10 C15 C14 -1.7(10)
C1 C10 C15 C14 177.8(6)
C13 C14 C15 C10 0.5(10)
C3 O2 C16 C17 -178.0(6)
C3 O2 C16 C19 64.8(8)
C3 O2 C16 C18 -59.9(10)
